data_1569441
loop_
_publ_author_name
'Herbig, Marcus'
'Kroke, Edwin'
'Wagler, J\"org'

_publ_section_title
;
 Molecular Structures and Intermolecular Hydrogen Bonding of Silylated
 2-Aminopyrimidines
;
_journal_issue 7
_journal_name_full Crystals
_journal_page_first 990
_journal_paper_doi 10.3390/cryst13070990
_journal_volume 13
_journal_year 2023
_chemical_formula_moiety 'C10 H14 N6 Si'
_chemical_formula_sum 'C10 H14 N6 Si'
_chemical_formula_weight 246.36
_space_group_crystal_system triclinic
_space_group_IT_number 2
_space_group_name_Hall '-P 1'
_space_group_name_H-M_alt 'P -1'
_atom_sites_solution_hydrogens mixed
_atom_sites_solution_primary direct
_audit_creation_method SHELXL-2019/3
_cell_angle_alpha 64.211(3)
_cell_angle_beta 75.463(3)
_cell_angle_gamma 79.194(3)
_cell_formula_units_Z 2
_cell_length_a 8.6757(4)
_cell_length_b 8.8740(4)
_cell_length_c 9.0989(4)
_cell_measurement_reflns_used 12693
_cell_measurement_temperature 180(2)
_cell_measurement_theta_max 28.54
_cell_measurement_theta_min 2.44
_cell_volume 608.08(5)
_computing_structure_refinement 'SHELXL-2019/2 (Sheldrick, 2019)'
_diffrn_ambient_temperature 180(2)
_diffrn_measured_fraction_theta_full 0.997
_diffrn_measured_fraction_theta_max 0.998
_diffrn_measurement_device_type 'Stoe IPDS II'
_diffrn_measurement_method 'omega scans'
_diffrn_radiation_type MoK\a
_diffrn_radiation_wavelength 0.71073
_diffrn_reflns_av_R_equivalents 0.0232
_diffrn_reflns_av_unetI/netI 0.0158
_diffrn_reflns_Laue_measured_fraction_full 0.997
_diffrn_reflns_Laue_measured_fraction_max 0.998
_diffrn_reflns_limit_h_max 11
_diffrn_reflns_limit_h_min -11
_diffrn_reflns_limit_k_max 11
_diffrn_reflns_limit_k_min -11
_diffrn_reflns_limit_l_max 12
_diffrn_reflns_limit_l_min -12
_diffrn_reflns_number 9797
_diffrn_reflns_point_group_measured_fraction_full 0.997
_diffrn_reflns_point_group_measured_fraction_max 0.998
_diffrn_reflns_theta_full 25.242
_diffrn_reflns_theta_max 27.998
_diffrn_reflns_theta_min 2.435
_exptl_absorpt_coefficient_mu 0.181
_exptl_absorpt_correction_T_max 0.9771
_exptl_absorpt_correction_T_min 0.9395
_exptl_absorpt_correction_type integration
_exptl_absorpt_process_details XShape
_exptl_crystal_colour colorless
_exptl_crystal_density_diffrn 1.346
_exptl_crystal_description piece
_exptl_crystal_F_000 260
_exptl_crystal_size_max 0.440
_exptl_crystal_size_mid 0.250
_exptl_crystal_size_min 0.200
_refine_diff_density_max 0.248
_refine_diff_density_min -0.251
_refine_diff_density_rms 0.041
_refine_ls_extinction_method none
_refine_ls_goodness_of_fit_ref 1.080
_refine_ls_hydrogen_treatment mixed
_refine_ls_matrix_type full
_refine_ls_number_parameters 165
_refine_ls_number_reflns 2937
_refine_ls_number_restraints 0
_refine_ls_restrained_S_all 1.080
_refine_ls_R_factor_all 0.0336
_refine_ls_R_factor_gt 0.0308
_refine_ls_shift/su_max 0.000
_refine_ls_shift/su_mean 0.000
_refine_ls_structure_factor_coef Fsqd
_refine_ls_weighting_details 'w=1/[\s^2^(Fo^2^)+(0.0306P)^2^+0.2910P] where P=(Fo^2^+2Fc^2^)/3'
_refine_ls_weighting_scheme calc
_refine_ls_wR_factor_gt 0.0770
_refine_ls_wR_factor_ref 0.0792
_reflns_Friedel_coverage 0.000
_reflns_number_gt 2736
_reflns_number_total 2937
_reflns_threshold_expression 'I > 2\s(I)'
_cod_data_source_file all-in-one.cif
_cod_data_source_block compound2
_cod_database_code 1569441
_shelx_shelxl_version_number 2019/3
_shelx_space_group_comment
;
The symmetry employed for this shelxl refinement is uniquely defined
by the following loop, which should always be used as a source of
symmetry information in preference to the above space-group names.
They are only intended as comments.
;
_shelx_estimated_absorpt_t_min 0.924
_shelx_estimated_absorpt_t_max 0.965

loop_
_space_group_symop_operation_xyz
'x, y, z'
'-x, -y, -z'

loop_
_atom_site_label
_atom_site_type_symbol
_atom_site_fract_x
_atom_site_fract_y
_atom_site_fract_z
_atom_site_U_iso_or_equiv
_atom_site_adp_type
_atom_site_occupancy
_atom_site_site_symmetry_order
_atom_site_calc_flag
_atom_site_refinement_flags_posn
_atom_site_refinement_flags_adp
_atom_site_refinement_flags_occupancy
_atom_site_disorder_assembly
_atom_site_disorder_group
Si1 Si 0.12768(4) 0.33700(4) 0.79579(4) 0.01669(9) Uani 1 1 d . . . . .
N1 N 0.09387(12) 0.25809(12) 1.01146(12) 0.0201(2) Uani 1 1 d . . . . .
H1N H 0.024(2) 0.311(2) 1.058(2) 0.041(5) Uiso 1 1 d . . . . .
N2 N 0.28010(12) 0.02715(13) 1.05269(12) 0.0229(2) Uani 1 1 d . . . . .
N3 N 0.12123(12) 0.08519(13) 1.28224(12) 0.0230(2) Uani 1 1 d . . . . .
N4 N 0.30886(12) 0.42747(12) 0.70531(12) 0.0200(2) Uani 1 1 d . . . . .
H4N H 0.372(2) 0.403(2) 0.632(2) 0.038(5) Uiso 1 1 d . . . . .
N5 N 0.25853(12) 0.61039(13) 0.83438(13) 0.0220(2) Uani 1 1 d . . . . .
N6 N 0.50888(12) 0.59427(14) 0.65215(13) 0.0242(2) Uani 1 1 d . . . . .
C1 C 0.16824(13) 0.11867(14) 1.11924(13) 0.0178(2) Uani 1 1 d . . . . .
C2 C 0.34205(15) -0.11472(16) 1.16134(16) 0.0265(3) Uani 1 1 d . . . . .
H2 H 0.421456 -0.183400 1.119651 0.032 Uiso 1 1 calc R U . . .
C3 C 0.29626(16) -0.16632(17) 1.33124(16) 0.0295(3) Uani 1 1 d . . . . .
H3 H 0.337974 -0.270372 1.406663 0.035 Uiso 1 1 calc R U . . .
C4 C 0.18635(16) -0.05825(17) 1.38558(15) 0.0277(3) Uani 1 1 d . . . . .
H4 H 0.155746 -0.087353 1.501799 0.033 Uiso 1 1 calc R U . . .
C5 C 0.36057(13) 0.54747(13) 0.73205(13) 0.0174(2) Uani 1 1 d . . . . .
C6 C 0.31369(16) 0.72507(17) 0.86087(17) 0.0286(3) Uani 1 1 d . . . . .
H6 H 0.245425 0.772278 0.932561 0.034 Uiso 1 1 calc R U . . .
C7 C 0.46473(16) 0.77883(18) 0.78962(18) 0.0323(3) Uani 1 1 d . . . . .
H7 H 0.502271 0.859319 0.811781 0.039 Uiso 1 1 calc R U . . .
C8 C 0.55796(15) 0.70857(18) 0.68421(17) 0.0289(3) Uani 1 1 d . . . . .
H8 H 0.662326 0.743408 0.631879 0.035 Uiso 1 1 calc R U . . .
C9 C -0.04455(15) 0.49286(16) 0.73420(16) 0.0269(3) Uani 1 1 d . . . . .
H9A H -0.010596 0.581603 0.624342 0.040 Uiso 0.603(18) 1 calc R U P . .
H9B H -0.084435 0.542274 0.815782 0.040 Uiso 0.603(18) 1 calc R U P . .
H9C H -0.129733 0.437157 0.729901 0.040 Uiso 0.603(18) 1 calc R U P . .
H9D H -0.139246 0.459086 0.822341 0.040 Uiso 0.397(18) 1 calc R U P . .
H9E H -0.065407 0.498415 0.630901 0.040 Uiso 0.397(18) 1 calc R U P . .
H9F H -0.020109 0.603532 0.716782 0.040 Uiso 0.397(18) 1 calc R U P . .
C10 C 0.14499(16) 0.17067(15) 0.72052(16) 0.0258(3) Uani 1 1 d . . . . .
H10A H 0.254686 0.117243 0.715402 0.039 Uiso 1 1 calc R U . . .
H10B H 0.118571 0.220294 0.609359 0.039 Uiso 1 1 calc R U . . .
H10C H 0.070900 0.086267 0.796868 0.039 Uiso 1 1 calc R U . . .

loop_
_atom_site_aniso_label
_atom_site_aniso_U_11
_atom_site_aniso_U_22
_atom_site_aniso_U_33
_atom_site_aniso_U_23
_atom_site_aniso_U_13
_atom_site_aniso_U_12
Si1 0.01773(15) 0.01523(15) 0.01518(15) -0.00508(11) -0.00157(11) -0.00204(11)
N1 0.0210(5) 0.0185(5) 0.0168(4) -0.0058(4) -0.0006(4) 0.0000(4)
N2 0.0207(5) 0.0253(5) 0.0188(5) -0.0077(4) -0.0022(4) 0.0013(4)
N3 0.0269(5) 0.0233(5) 0.0160(5) -0.0069(4) -0.0011(4) -0.0030(4)
N4 0.0207(5) 0.0197(5) 0.0196(5) -0.0109(4) 0.0030(4) -0.0039(4)
N5 0.0210(5) 0.0229(5) 0.0228(5) -0.0124(4) 0.0023(4) -0.0042(4)
N6 0.0180(5) 0.0291(5) 0.0276(5) -0.0157(4) 0.0018(4) -0.0049(4)
C1 0.0174(5) 0.0177(5) 0.0167(5) -0.0052(4) -0.0010(4) -0.0054(4)
C2 0.0235(6) 0.0274(6) 0.0257(6) -0.0104(5) -0.0056(5) 0.0041(5)
C3 0.0302(6) 0.0272(6) 0.0226(6) -0.0033(5) -0.0076(5) 0.0033(5)
C4 0.0311(6) 0.0303(6) 0.0160(5) -0.0050(5) -0.0029(5) -0.0033(5)
C5 0.0175(5) 0.0165(5) 0.0158(5) -0.0054(4) -0.0019(4) -0.0008(4)
C6 0.0271(6) 0.0323(7) 0.0320(6) -0.0220(6) 0.0039(5) -0.0064(5)
C7 0.0296(7) 0.0377(7) 0.0397(7) -0.0258(6) 0.0017(6) -0.0125(5)
C8 0.0202(6) 0.0372(7) 0.0336(7) -0.0196(6) 0.0021(5) -0.0099(5)
C9 0.0256(6) 0.0260(6) 0.0262(6) -0.0081(5) -0.0082(5) 0.0025(5)
C10 0.0325(6) 0.0225(6) 0.0249(6) -0.0108(5) -0.0049(5) -0.0060(5)

loop_
_atom_type_symbol
_atom_type_description
_atom_type_scat_dispersion_real
_atom_type_scat_dispersion_imag
_atom_type_scat_source
C C 0.0033 0.0016 'International Tables Vol C Tables 4.2.6.8 and 6.1.1.4'
H H 0.0000 0.0000 'International Tables Vol C Tables 4.2.6.8 and 6.1.1.4'
N N 0.0061 0.0033 'International Tables Vol C Tables 4.2.6.8 and 6.1.1.4'
Si Si 0.0817 0.0704 'International Tables Vol C Tables 4.2.6.8 and 6.1.1.4'

loop_
_geom_angle_atom_site_label_1
_geom_angle_atom_site_label_2
_geom_angle_atom_site_label_3
_geom_angle
_geom_angle_site_symmetry_1
_geom_angle_site_symmetry_3
_geom_angle_publ_flag
N1 Si1 N4 111.66(5) . . ?
N1 Si1 C10 112.33(5) . . ?
N4 Si1 C10 104.54(5) . . ?
N1 Si1 C9 105.37(5) . . ?
N4 Si1 C9 111.76(6) . . ?
C10 Si1 C9 111.35(6) . . ?
C1 N1 Si1 128.37(8) . . ?
C1 N1 H1N 114.1(12) . . ?
Si1 N1 H1N 117.5(12) . . ?
C2 N2 C1 115.64(10) . . ?
C4 N3 C1 115.72(10) . . ?
C5 N4 Si1 127.57(8) . . ?
C5 N4 H4N 112.4(12) . . ?
Si1 N4 H4N 119.9(12) . . ?
C6 N5 C5 115.71(10) . . ?
C8 N6 C5 115.79(10) . . ?
N2 C1 N3 126.15(11) . . ?
N2 C1 N1 116.98(10) . . ?
N3 C1 N1 116.87(10) . . ?
N2 C2 C3 123.11(12) . . ?
N2 C2 H2 118.4 . . ?
C3 C2 H2 118.4 . . ?
C2 C3 C4 116.24(12) . . ?
C2 C3 H3 121.9 . . ?
C4 C3 H3 121.9 . . ?
N3 C4 C3 122.95(11) . . ?
N3 C4 H4 118.5 . . ?
C3 C4 H4 118.5 . . ?
N5 C5 N6 125.79(10) . . ?
N5 C5 N4 117.09(10) . . ?
N6 C5 N4 117.12(10) . . ?
N5 C6 C7 123.44(11) . . ?
N5 C6 H6 118.3 . . ?
C7 C6 H6 118.3 . . ?
C6 C7 C8 115.95(12) . . ?
C6 C7 H7 122.0 . . ?
C8 C7 H7 122.0 . . ?
N6 C8 C7 123.27(12) . . ?
N6 C8 H8 118.4 . . ?
C7 C8 H8 118.4 . . ?
Si1 C9 H9A 109.5 . . ?
Si1 C9 H9B 109.5 . . ?
H9A C9 H9B 109.5 . . ?
Si1 C9 H9C 109.5 . . ?
H9A C9 H9C 109.5 . . ?
H9B C9 H9C 109.5 . . ?
Si1 C9 H9D 109.5 . . ?
H9A C9 H9D 141.1 . . ?
H9B C9 H9D 56.3 . . ?
H9C C9 H9D 56.3 . . ?
Si1 C9 H9E 109.5 . . ?
H9A C9 H9E 56.3 . . ?
H9B C9 H9E 141.1 . . ?
H9C C9 H9E 56.3 . . ?
H9D C9 H9E 109.5 . . ?
Si1 C9 H9F 109.5 . . ?
H9A C9 H9F 56.3 . . ?
H9B C9 H9F 56.3 . . ?
H9C C9 H9F 141.1 . . ?
H9D C9 H9F 109.5 . . ?
H9E C9 H9F 109.5 . . ?
Si1 C10 H10A 109.5 . . ?
Si1 C10 H10B 109.5 . . ?
H10A C10 H10B 109.5 . . ?
Si1 C10 H10C 109.5 . . ?
H10A C10 H10C 109.5 . . ?
H10B C10 H10C 109.5 . . ?

loop_
_geom_bond_atom_site_label_1
_geom_bond_atom_site_label_2
_geom_bond_distance
_geom_bond_site_symmetry_2
_geom_bond_publ_flag
Si1 N1 1.7377(10) . ?
Si1 N4 1.7439(10) . ?
Si1 C10 1.8481(12) . ?
Si1 C9 1.8521(13) . ?
N1 C1 1.3680(14) . ?
N1 H1N 0.838(19) . ?
N2 C2 1.3346(16) . ?
N2 C1 1.3437(15) . ?
N3 C4 1.3339(16) . ?
N3 C1 1.3463(14) . ?
N4 C5 1.3616(15) . ?
N4 H4N 0.833(18) . ?
N5 C6 1.3329(16) . ?
N5 C5 1.3475(14) . ?
N6 C8 1.3330(16) . ?
N6 C5 1.3507(14) . ?
C2 C3 1.3789(18) . ?
C2 H2 0.9500 . ?
C3 C4 1.3807(19) . ?
C3 H3 0.9500 . ?
C4 H4 0.9500 . ?
C6 C7 1.3798(18) . ?
C6 H6 0.9500 . ?
C7 C8 1.3801(18) . ?
C7 H7 0.9500 . ?
C8 H8 0.9500 . ?
C9 H9A 0.9800 . ?
C9 H9B 0.9800 . ?
C9 H9C 0.9800 . ?
C9 H9D 0.9800 . ?
C9 H9E 0.9800 . ?
C9 H9F 0.9800 . ?
C10 H10A 0.9800 . ?
C10 H10B 0.9800 . ?
C10 H10C 0.9800 . ?

loop_
_geom_torsion_atom_site_label_1
_geom_torsion_atom_site_label_2
_geom_torsion_atom_site_label_3
_geom_torsion_atom_site_label_4
_geom_torsion
_geom_torsion_site_symmetry_1
_geom_torsion_site_symmetry_2
_geom_torsion_site_symmetry_3
_geom_torsion_site_symmetry_4
_geom_torsion_publ_flag
N4 Si1 N1 C1 -72.19(11) . . . . ?
C10 Si1 N1 C1 44.88(12) . . . . ?
C9 Si1 N1 C1 166.28(10) . . . . ?
N1 Si1 N4 C5 -52.82(11) . . . . ?
C10 Si1 N4 C5 -174.51(10) . . . . ?
C9 Si1 N4 C5 64.93(11) . . . . ?
C2 N2 C1 N3 4.09(18) . . . . ?
C2 N2 C1 N1 -175.19(10) . . . . ?
C4 N3 C1 N2 -4.34(18) . . . . ?
C4 N3 C1 N1 174.95(11) . . . . ?
Si1 N1 C1 N2 -1.46(16) . . . . ?
Si1 N1 C1 N3 179.18(9) . . . . ?
C1 N2 C2 C3 -0.10(19) . . . . ?
N2 C2 C3 C4 -3.1(2) . . . . ?
C1 N3 C4 C3 0.60(19) . . . . ?
C2 C3 C4 N3 2.8(2) . . . . ?
C6 N5 C5 N6 -2.16(18) . . . . ?
C6 N5 C5 N4 178.66(11) . . . . ?
C8 N6 C5 N5 2.58(18) . . . . ?
C8 N6 C5 N4 -178.24(11) . . . . ?
Si1 N4 C5 N5 -3.21(16) . . . . ?
Si1 N4 C5 N6 177.54(9) . . . . ?
C5 N5 C6 C7 0.2(2) . . . . ?
N5 C6 C7 C8 1.1(2) . . . . ?
C5 N6 C8 C7 -1.0(2) . . . . ?
C6 C7 C8 N6 -0.7(2) . . . . ?
